data_7046383
loop_
_publ_author_name
'Keller, Sarah'
'Prescimone, Alessandro'
'Bolink, Henk'
'Sessolo, Michele'
'Longo, Giulia'
'Mart\'inez-Sarti, Laura'
'Junquera-Hern\'andez, Jos\'e M'
'Constable, Edwin C.'
'Ort\'i, Enrique'
'Housecroft, Catherine E.'

_publ_section_title
;
 Luminescent copper(i) complexes with bisphosphane and halogen-substituted
 2,2'-bipyridine ligands.
;
_journal_issue 40
_journal_name_full 'Dalton transactions (Cambridge, England : 2003)'
_journal_page_first 14263
_journal_page_last 14276
_journal_paper_doi 10.1039/c8dt01338a
_journal_volume 47
_journal_year 2018
_chemical_compound_source 'Sarah Keller'
_chemical_formula_moiety 'C46 H35 Br1 Cu1 F6 N2 O1 P3'
_chemical_formula_sum 'C46 H35 Br Cu F6 N2 O P3'
_chemical_formula_weight 982.16
_space_group_IT_number 14
_space_group_name_Hall '-P 2ybc'
_space_group_name_H-M_alt 'P 1 21/c 1'
_symmetry_cell_setting monoclinic
_symmetry_space_group_name_Hall '-P 2ybc'
_symmetry_space_group_name_H-M 'P 1 21/c 1'
_atom_sites_solution_hydrogens difmap
_atom_sites_solution_primary direct
_audit_creation_date 2017-11-07
_audit_creation_method CRYSTALS_ver_14.61_build_6236
_audit_update_record
;
2017-11-09 deposited with the CCDC.
2018-05-17 downloaded from the CCDC.
;
_cell_angle_alpha 90
_cell_angle_beta 91.32(5)
_cell_angle_gamma 90
_cell_formula_units_Z 4
_cell_length_a 15.123(8)
_cell_length_b 13.6502(10)
_cell_length_c 18.868(7)
_cell_measurement_reflns_used 3240
_cell_measurement_temperature 293
_cell_measurement_theta_max 22.4770
_cell_measurement_theta_min 1.5940
_cell_volume 3894(3)
_computing_cell_refinement 'CrysAlisPro 1.171.38.41k (Rigaku OD, 2015)'
_computing_data_collection 'CrysAlisPro 1.171.38.41k (Rigaku OD, 2015)'
_computing_data_reduction 'CrysAlisPro 1.171.38.41k (Rigaku OD, 2015)'
_computing_molecular_graphics 'CAMERON (Watkin et al., 1996)'
_computing_publication_material 'CRYSTALS (Betteridge et al., 2003)'
_computing_structure_refinement 'CRYSTALS (Betteridge et al., 2003)'
_computing_structure_solution 'form 1.6 kbar structure)'
_diffrn_ambient_pressure 1300000
_diffrn_ambient_temperature 293
_diffrn_measured_fraction_theta_full 0.394
_diffrn_measured_fraction_theta_max 0.337
_diffrn_measurement_device 'Newport IS4CCD (4 circle)'
_diffrn_measurement_device_type 'Pilatus 300K'
_diffrn_measurement_method
;
omega rotation with 0.4 degree frames'_diffrn_detector_area_resol_mean
;
_diffrn_measurement_specimen_support 'MiTeGen loop'
_diffrn_radiation_monochromator 'double crystal Silicon 111'
_diffrn_radiation_probe x-ray
_diffrn_radiation_source 'Diamond Light Source Beamline I19'
_diffrn_radiation_type Synchrotron
_diffrn_radiation_wavelength 0.48590
_diffrn_reflns_av_R_equivalents 0.119
_diffrn_reflns_limit_h_max 17
_diffrn_reflns_limit_h_min -17
_diffrn_reflns_limit_k_max 21
_diffrn_reflns_limit_k_min -21
_diffrn_reflns_limit_l_max 26
_diffrn_reflns_limit_l_min -26
_diffrn_reflns_number 24175
_diffrn_reflns_theta_full 17.081
_diffrn_reflns_theta_max 22.774
_diffrn_reflns_theta_min 1.570
_diffrn_standards_number 0
_exptl_absorpt_coefficient_mu 1.781
_exptl_absorpt_correction_T_max 1.00000
_exptl_absorpt_correction_T_min 0.07942
_exptl_absorpt_correction_type multi-scan
_exptl_absorpt_process_details
;
CrysAlisPro 1.171.38.41 (Rigaku Oxford Diffraction, 2015)
Empirical absorption correction using spherical harmonics,
 implemented in SCALE3 ABSPACK scaling algorithm.
;
_exptl_crystal_colour Yellow
_exptl_crystal_density_diffrn 1.675
_exptl_crystal_density_method 'not measured'
_exptl_crystal_description Block
_exptl_crystal_F_000 1984
_exptl_crystal_recrystallization_method ' '
_exptl_crystal_size_max 0.04
_exptl_crystal_size_mid 0.02
_exptl_crystal_size_min 0.02
_refine_diff_density_max 0.73
_refine_diff_density_min -0.72
_refine_ls_extinction_method None
_refine_ls_goodness_of_fit_ref 1.0070
_refine_ls_hydrogen_treatment noref
_refine_ls_matrix_type full
_refine_ls_number_parameters 445
_refine_ls_number_reflns 5534
_refine_ls_number_restraints 584
_refine_ls_R_factor_all 0.1277
_refine_ls_R_factor_gt 0.0711
_refine_ls_shift/su_max 0.0006591
_refine_ls_shift/su_mean 0.0001362
_refine_ls_structure_factor_coef Fsqd
_refine_ls_weighting_details
;
 Method, part 1, Chebychev polynomial, (Watkin, 1994, Prince, 1982) 
 [weight] = 1.0/[A~0~*T~0~(x)+A~1~*T~1~(x) ... +A~n-1~]*T~n-1~(x)] 
 where A~i~ are the Chebychev coefficients listed below and x= Fcalc/Fmax 
 Method = Robust Weighting (Prince, 1982) 
 W = [weight] * [1-(deltaF/6*sigmaF)^2^]^2^ 
 A~i~ are: 
 640. 0.100E+04 559. 201. 34.5 
;
_refine_ls_weighting_scheme calc
_refine_ls_wR_factor_all 0.2383
_refine_ls_wR_factor_gt 0.1611
_refine_ls_wR_factor_ref 0.2383
_reflns_limit_h_max 17
_reflns_limit_h_min -10
_reflns_limit_k_max 21
_reflns_limit_k_min 0
_reflns_limit_l_max 26
_reflns_limit_l_min 0
_reflns_number_gt 2847
_reflns_number_total 5560
_reflns_threshold_expression I>2.0\s(I)
_oxford_diffrn_Wilson_B_factor 2.45
_oxford_diffrn_Wilson_scale 0.80
_oxford_refine_ls_r_factor_ref 0.1277
_oxford_refine_ls_scale 1.174(7)
_oxford_reflns_number_all 5534
_oxford_reflns_threshold_expression_ref I>-3.0\s(I)
_oxford_structure_analysis_title 'sk58_02x_ in P2(1)/c'
_cod_data_source_file c8dt01338a2.cif
_cod_data_source_block sk58_02
_cod_depositor_comments 'Adding full bibliography for 7046379--7046389.cif.'
_cod_original_cell_volume 3894(2)
_cod_original_sg_symbol_H-M 'P 1 21/c 1 '
_cod_original_formula_sum 'C46 H35 Br1 Cu1 F6 N2 O1 P3'
_cod_database_code 7046383
_oxdiff_exptl_absorpt_empirical_full_min 0.552
_oxdiff_exptl_absorpt_empirical_full_max 7.109
_oxdiff_exptl_absorpt_empirical_details
;
Empirical correction (ABSPACK) includes:
- Absorption correction using spherical harmonics
- Frame scaling
;

loop_
_symmetry_equiv_pos_as_xyz
x,y,z
-x,-y,-z
-x,y+1/2,-z+1/2
x,-y+1/2,z+1/2

loop_
_atom_site_label
_atom_site_type_symbol
_atom_site_fract_x
_atom_site_fract_y
_atom_site_fract_z
_atom_site_U_iso_or_equiv
_atom_site_occupancy
_atom_site_adp_type
_atom_site_refinement_flags_posn
_atom_site_refinement_flags_adp
Cu1 Cu 0.20788(13) 0.73436(7) 0.52379(9) 0.0331 1.0000 Uani . U
P1 P 0.3260(3) 0.82970(14) 0.5264(2) 0.0347 1.0000 Uani . U
P2 P 0.2181(3) 0.60142(14) 0.5936(2) 0.0348 1.0000 Uani . U
P3 P 0.2367(4) 1.2028(2) 0.7210(3) 0.0511 1.0000 Uani . U
Br1 Br 0.11178(14) 0.92436(7) 0.61713(9) 0.0570 1.0000 Uani . U
F1 F 0.3082(12) 1.1230(7) 0.7033(10) 0.1046 1.0000 Uani . U
F2 F 0.2487(13) 1.1662(7) 0.7984(7) 0.1188 1.0000 Uani . U
F3 F 0.1625(9) 1.1223(5) 0.7057(7) 0.0805 1.0000 Uani . U
F4 F 0.2287(13) 1.2390(9) 0.6443(8) 0.1460 1.0000 Uani . U
F5 F 0.3113(10) 1.2836(6) 0.7360(7) 0.0923 1.0000 Uani . U
F6 F 0.1646(13) 1.2779(6) 0.7425(13) 0.1825 1.0000 Uani . U
O1 O 0.3851(8) 0.6172(4) 0.5184(5) 0.0374 1.0000 Uani . U
N1 N 0.0862(5) 0.7983(4) 0.5053(4) 0.0372 1.0000 Uani G U
C1 C 0.0441(6) 0.8675(4) 0.5468(4) 0.0494 1.0000 Uani G U
C2 C -0.0425(6) 0.8951(5) 0.5303(5) 0.0600 1.0000 Uani G U
C3 C -0.0868(5) 0.8536(6) 0.4723(6) 0.0553 1.0000 Uani G U
C4 C -0.0446(6) 0.7845(5) 0.4309(5) 0.0543 1.0000 Uani G U
C5 C 0.0419(6) 0.7568(4) 0.4474(4) 0.0401 1.0000 Uani G U
N2 N 0.1780(5) 0.6771(4) 0.4253(4) 0.0430 1.0000 Uani G U
C6 C 0.0881(5) 0.6842(4) 0.4091(4) 0.0442 1.0000 Uani G U
C7 C 0.0505(5) 0.6259(5) 0.3560(5) 0.0596 1.0000 Uani G U
C8 C 0.1029(6) 0.5606(5) 0.3191(4) 0.0614 1.0000 Uani G U
C9 C 0.1928(6) 0.5535(5) 0.3353(4) 0.0588 1.0000 Uani G U
C10 C 0.2304(5) 0.6118(5) 0.3884(5) 0.0504 1.0000 Uani G U
C11 C 0.3816(6) 0.8572(4) 0.6103(4) 0.0334 1.0000 Uani G U
C12 C 0.3356(6) 0.8418(5) 0.6723(5) 0.0476 1.0000 Uani G U
C13 C 0.3761(7) 0.8612(6) 0.7377(4) 0.0634 1.0000 Uani G U
C14 C 0.4624(7) 0.8960(6) 0.7411(4) 0.0656 1.0000 Uani G U
C15 C 0.5084(6) 0.9114(5) 0.6791(5) 0.0582 1.0000 Uani G U
C16 C 0.4679(6) 0.8920(5) 0.6137(4) 0.0452 1.0000 Uani G U
C17 C 0.3098(8) 0.9484(3) 0.4830(4) 0.0338 1.0000 Uani G U
C18 C 0.2802(8) 0.9485(3) 0.4127(4) 0.0460 1.0000 Uani G U
C19 C 0.2687(8) 1.0366(4) 0.3768(4) 0.0542 1.0000 Uani G U
C20 C 0.2868(8) 1.1247(3) 0.4111(4) 0.0394 1.0000 Uani G U
C21 C 0.3164(8) 1.1246(3) 0.4814(4) 0.0405 1.0000 Uani G U
C22 C 0.3279(8) 1.0365(4) 0.5174(3) 0.0405 1.0000 Uani G U
C23 C 0.4207(5) 0.7792(4) 0.4726(4) 0.0337 1.0000 Uani G U
C24 C 0.4719(6) 0.8365(3) 0.4286(4) 0.0404 1.0000 Uani G U
C25 C 0.5386(6) 0.7937(5) 0.3896(4) 0.0467 1.0000 Uani G U
C26 C 0.5540(6) 0.6936(5) 0.3947(4) 0.0470 1.0000 Uani G U
C27 C 0.5028(6) 0.6362(3) 0.4387(4) 0.0440 1.0000 Uani G U
C28 C 0.4362(6) 0.6790(4) 0.4777(4) 0.0349 1.0000 Uani G U
C29 C 0.4018(7) 0.6158(4) 0.5908(4) 0.0367 1.0000 Uani G U
C30 C 0.4849(6) 0.6338(5) 0.6210(5) 0.0452 1.0000 Uani G U
C31 C 0.4967(6) 0.6328(5) 0.6943(5) 0.0551 1.0000 Uani G U
C32 C 0.4253(7) 0.6138(5) 0.7373(4) 0.0554 1.0000 Uani G U
C33 C 0.3422(6) 0.5958(5) 0.7071(4) 0.0446 1.0000 Uani G U
C34 C 0.3305(6) 0.5968(4) 0.6338(4) 0.0357 1.0000 Uani G U
C35 C 0.2011(5) 0.4897(4) 0.5413(4) 0.0325 1.0000 Uani G U
C36 C 0.1149(5) 0.4693(4) 0.5186(4) 0.0447 1.0000 Uani G U
C37 C 0.0989(5) 0.3965(4) 0.4685(5) 0.0470 1.0000 Uani G U
C38 C 0.1691(6) 0.3440(4) 0.4410(4) 0.0504 1.0000 Uani G U
C39 C 0.2552(5) 0.3643(4) 0.4638(4) 0.0465 1.0000 Uani G U
C40 C 0.2712(5) 0.4371(4) 0.5139(5) 0.0387 1.0000 Uani G U
C41 C 0.1444(6) 0.5862(4) 0.6686(5) 0.0394 1.0000 Uani G U
C42 C 0.0964(7) 0.6676(3) 0.6895(5) 0.0498 1.0000 Uani G U
C43 C 0.0456(7) 0.6631(4) 0.7499(5) 0.0580 1.0000 Uani G U
C44 C 0.0426(7) 0.5771(6) 0.7892(5) 0.0558 1.0000 Uani G U
C45 C 0.0906(7) 0.4957(4) 0.7683(5) 0.0517 1.0000 Uani G U
C46 C 0.1415(6) 0.5002(3) 0.7079(5) 0.0463 1.0000 Uani G U
H21 H -0.0721 0.9416 0.5586 0.0786 1.0000 Uiso . .
H31 H -0.1460 0.8721 0.4606 0.0711 1.0000 Uiso . .
H41 H -0.0744 0.7563 0.3907 0.0629 1.0000 Uiso . .
H71 H -0.0099 0.6311 0.3443 0.0714 1.0000 Uiso . .
H81 H 0.0783 0.5212 0.2821 0.0741 1.0000 Uiso . .
H91 H 0.2296 0.5091 0.3095 0.0752 1.0000 Uiso . .
H101 H 0.2927 0.6068 0.3992 0.0610 1.0000 Uiso . .
H121 H 0.2761 0.8181 0.6703 0.0589 1.0000 Uiso . .
H131 H 0.3443 0.8513 0.7802 0.0770 1.0000 Uiso . .
H141 H 0.4897 0.9099 0.7857 0.0757 1.0000 Uiso . .
H151 H 0.5669 0.9354 0.6812 0.0675 1.0000 Uiso . .
H161 H 0.4987 0.9022 0.5713 0.0594 1.0000 Uiso . .
H181 H 0.2675 0.8883 0.3893 0.0586 1.0000 Uiso . .
H191 H 0.2492 1.0367 0.3286 0.0773 1.0000 Uiso . .
H201 H 0.2802 1.1849 0.3863 0.0437 1.0000 Uiso . .
H211 H 0.3295 1.1848 0.5048 0.0487 1.0000 Uiso . .
H221 H 0.3478 1.0364 0.5655 0.0501 1.0000 Uiso . .
H241 H 0.4601 0.9048 0.4253 0.0540 1.0000 Uiso . .
H251 H 0.5725 0.8332 0.3597 0.0603 1.0000 Uiso . .
H261 H 0.5991 0.6647 0.3682 0.0608 1.0000 Uiso . .
H271 H 0.5134 0.5678 0.4424 0.0573 1.0000 Uiso . .
H301 H 0.5334 0.6461 0.5914 0.0602 1.0000 Uiso . .
H311 H 0.5536 0.6443 0.7147 0.0690 1.0000 Uiso . .
H321 H 0.4336 0.6127 0.7875 0.0726 1.0000 Uiso . .
H331 H 0.2935 0.5829 0.7369 0.0584 1.0000 Uiso . .
H361 H 0.0670 0.5059 0.5376 0.0527 1.0000 Uiso . .
H371 H 0.0395 0.3830 0.4534 0.0561 1.0000 Uiso . .
H381 H 0.1572 0.2940 0.4073 0.0585 1.0000 Uiso . .
H391 H 0.3024 0.3278 0.4453 0.0614 1.0000 Uiso . .
H401 H 0.3299 0.4507 0.5295 0.0566 1.0000 Uiso . .
H421 H 0.0977 0.7265 0.6630 0.0658 1.0000 Uiso . .
H431 H 0.0127 0.7188 0.7649 0.0772 1.0000 Uiso . .
H441 H 0.0084 0.5741 0.8313 0.0736 1.0000 Uiso . .
H451 H 0.0891 0.4371 0.7957 0.0686 1.0000 Uiso . .
H461 H 0.1741 0.4448 0.6938 0.0589 1.0000 Uiso . .

loop_
_atom_site_aniso_label
_atom_site_aniso_U_11
_atom_site_aniso_U_22
_atom_site_aniso_U_33
_atom_site_aniso_U_23
_atom_site_aniso_U_13
_atom_site_aniso_U_12
Cu1 0.0323(17) 0.0312(4) 0.0355(12) 0.0003(4) -0.0041(14) 0.0005(5)
P1 0.034(2) 0.0298(8) 0.040(2) -0.0027(9) -0.004(2) -0.0010(9)
P2 0.037(3) 0.0306(8) 0.037(2) 0.0017(9) -0.006(2) 0.0012(10)
P3 0.046(5) 0.0537(15) 0.054(4) 0.0112(15) 0.000(4) -0.0078(15)
Br1 0.071(2) 0.0440(5) 0.0564(15) -0.0078(5) -0.0012(18) 0.0148(6)
F1 0.060(9) 0.094(5) 0.162(13) -0.016(6) 0.043(10) 0.002(5)
F2 0.208(19) 0.107(6) 0.041(5) 0.009(4) 0.001(9) -0.059(7)
F3 0.053(9) 0.077(4) 0.111(10) 0.012(5) -0.004(9) -0.024(4)
F4 0.150(16) 0.187(9) 0.097(6) 0.088(7) -0.077(9) -0.103(8)
F5 0.112(10) 0.093(5) 0.071(9) -0.001(5) -0.010(9) -0.055(5)
F6 0.122(11) 0.049(4) 0.381(19) 0.013(7) 0.093(12) 0.020(5)
O1 0.035(6) 0.037(2) 0.040(4) 0.005(3) -0.002(4) -0.004(3)
N1 0.034(4) 0.040(3) 0.037(5) 0.007(3) -0.002(4) 0.003(3)
C1 0.051(7) 0.036(4) 0.061(7) 0.004(4) -0.003(6) 0.015(4)
C2 0.043(7) 0.054(5) 0.083(11) 0.009(5) 0.010(8) 0.014(6)
C3 0.033(9) 0.063(6) 0.070(10) 0.032(5) 0.005(7) 0.006(5)
C4 0.035(8) 0.058(5) 0.070(9) 0.016(5) -0.014(8) -0.001(5)
C5 0.030(6) 0.041(4) 0.049(7) 0.009(3) -0.007(6) -0.007(4)
N2 0.047(6) 0.044(3) 0.038(4) -0.004(3) -0.013(5) 0.007(4)
C6 0.046(6) 0.041(4) 0.045(7) 0.003(3) -0.013(6) -0.003(4)
C7 0.065(9) 0.052(5) 0.060(9) -0.003(4) -0.027(8) -0.005(5)
C8 0.077(11) 0.055(5) 0.051(9) -0.008(5) -0.017(9) -0.015(6)
C9 0.078(10) 0.045(4) 0.053(9) -0.012(4) -0.013(9) 0.001(6)
C10 0.053(8) 0.053(5) 0.045(7) -0.013(5) -0.005(7) 0.002(5)
C11 0.036(7) 0.028(3) 0.036(4) 0.002(3) -0.002(5) 0.000(4)
C12 0.052(10) 0.050(5) 0.042(4) 0.006(5) 0.007(6) -0.001(6)
C13 0.081(13) 0.072(6) 0.037(5) 0.003(6) 0.005(8) -0.001(8)
C14 0.088(14) 0.069(6) 0.040(6) -0.003(6) -0.018(10) -0.007(7)
C15 0.057(11) 0.063(5) 0.054(8) -0.008(6) -0.016(9) -0.016(7)
C16 0.043(8) 0.050(4) 0.042(7) -0.005(5) -0.001(7) -0.013(5)
C17 0.039(8) 0.032(2) 0.031(6) -0.003(2) 0.000(7) -0.002(3)
C18 0.061(15) 0.040(3) 0.036(8) -0.003(3) -0.009(11) -0.009(5)
C19 0.071(16) 0.047(3) 0.043(9) -0.001(3) -0.029(12) 0.008(5)
C20 0.045(15) 0.040(3) 0.034(8) -0.002(3) 0.011(12) 0.013(5)
C21 0.052(14) 0.031(3) 0.038(8) -0.008(3) 0.003(11) 0.001(4)
C22 0.045(13) 0.033(2) 0.043(8) -0.006(3) -0.010(11) 0.001(4)
C23 0.030(4) 0.035(2) 0.037(5) 0.000(2) -0.006(3) -0.001(2)
C24 0.032(7) 0.042(3) 0.047(7) 0.006(3) -0.005(3) -0.004(3)
C25 0.049(8) 0.064(4) 0.027(7) -0.001(4) 0.002(4) -0.006(4)
C26 0.039(9) 0.067(4) 0.036(8) -0.008(4) 0.007(4) 0.003(4)
C27 0.030(9) 0.052(4) 0.049(8) -0.006(3) 0.002(4) 0.003(3)
C28 0.028(7) 0.034(2) 0.042(5) -0.001(3) 0.001(4) -0.002(3)
C29 0.036(4) 0.032(3) 0.042(4) 0.003(4) -0.006(4) 0.002(4)
C30 0.037(5) 0.045(4) 0.054(7) 0.010(5) -0.009(6) -0.001(5)
C31 0.049(9) 0.061(5) 0.054(8) 0.006(6) -0.016(7) 0.000(6)
C32 0.056(10) 0.067(6) 0.042(7) 0.009(6) -0.018(6) -0.005(7)
C33 0.050(8) 0.050(4) 0.033(4) -0.004(4) -0.011(5) 0.004(5)
C34 0.039(4) 0.034(3) 0.033(4) 0.004(4) -0.007(4) 0.002(4)
C35 0.028(7) 0.029(2) 0.040(5) 0.003(3) -0.001(5) 0.000(3)
C36 0.031(7) 0.042(4) 0.061(9) -0.007(4) -0.009(8) 0.002(4)
C37 0.047(9) 0.042(4) 0.052(10) -0.001(4) -0.005(8) -0.009(5)
C38 0.059(10) 0.037(4) 0.056(9) -0.008(4) -0.002(8) -0.006(5)
C39 0.050(9) 0.026(3) 0.064(9) -0.004(4) 0.008(8) 0.000(4)
C40 0.031(7) 0.032(3) 0.053(8) -0.001(3) 0.003(6) 0.000(4)
C41 0.046(6) 0.033(3) 0.039(4) 0.000(2) 0.000(3) -0.004(3)
C42 0.061(11) 0.037(3) 0.052(7) -0.001(4) 0.010(5) 0.001(4)
C43 0.066(12) 0.043(4) 0.066(9) -0.013(4) 0.022(5) -0.010(5)
C44 0.063(12) 0.060(4) 0.045(7) -0.005(4) 0.005(6) -0.016(5)
C45 0.058(12) 0.052(4) 0.045(7) 0.013(4) -0.003(5) -0.010(5)
C46 0.057(10) 0.040(3) 0.042(6) 0.008(3) -0.004(5) -0.003(4)

loop_
_atom_type_symbol
_atom_type_scat_dispersion_real
_atom_type_scat_dispersion_imag
_atom_type_scat_Cromer_Mann_a1
_atom_type_scat_Cromer_Mann_b1
_atom_type_scat_Cromer_Mann_a2
_atom_type_scat_Cromer_Mann_b2
_atom_type_scat_Cromer_Mann_a3
_atom_type_scat_Cromer_Mann_b3
_atom_type_scat_Cromer_Mann_a4
_atom_type_scat_Cromer_Mann_b4
_atom_type_scat_Cromer_Mann_c
_atom_type_scat_source
C 0.0006 0.0007 2.3100 20.8439 1.0200 10.2075 1.5886 0.5687 0.8650 51.6512 0.2156 'International Tables Vol C 4.2.6.8 and 6.1.1.4'
H 0.0000 0.0000 0.4930 10.5109 0.3229 26.1257 0.1402 3.1424 0.0408 57.7998 0.0030 'International Tables Vol C 4.2.6.8 and 6.1.1.4'
N 0.0016 0.0014 12.2126 0.0057 3.1322 9.8933 2.0125 28.9975 1.1663 0.5826 -11.5290 'International Tables Vol C 4.2.6.8 and 6.1.1.4'
O 0.0036 0.0026 3.0485 13.2771 2.2868 5.7011 1.5463 0.3239 0.8670 32.9089 0.2508 'International Tables Vol C 4.2.6.8 and 6.1.1.4'
F 0.0067 0.0045 3.5392 10.2825 2.6412 4.2944 1.5170 0.2615 1.0243 26.1476 0.2776 'International Tables Vol C 4.2.6.8 and 6.1.1.4'
P 0.0502 0.0434 6.4345 1.9067 4.1791 27.1570 1.7800 0.5260 1.4908 68.1645 1.1149 'International Tables Vol C 4.2.6.8 and 6.1.1.4'
Cu 0.2947 0.6374 13.3380 3.5828 7.1676 0.2470 5.6158 11.3966 1.6735 64.8126 1.1910 'International Tables Vol C 4.2.6.8 and 6.1.1.4'
Br 0.2696 1.2868 17.1789 2.1723 5.2358 16.5796 5.6377 0.2609 3.9851 41.4328 2.9557 'International Tables Vol C 4.2.6.8 and 6.1.1.4'

loop_
_geom_angle_atom_site_label_1
_geom_angle_atom_site_label_2
_geom_angle_atom_site_label_3
_geom_angle
_geom_angle_publ_flag
P1 Cu1 P2 114.75(12) yes
P1 Cu1 N1 118.2(2) yes
P2 Cu1 N1 119.4(3) yes
P1 Cu1 N2 113.8(3) yes
P2 Cu1 N2 103.5(2) yes
N1 Cu1 N2 80.3(3) yes
Cu1 P1 C11 119.9(4) yes
Cu1 P1 C17 114.4(3) yes
C11 P1 C17 105.2(3) yes
Cu1 P1 C23 113.1(2) yes
C11 P1 C23 101.6(4) yes
C17 P1 C23 100.2(5) yes
Cu1 P2 C34 108.6(3) yes
Cu1 P2 C35 110.5(3) yes
C34 P2 C35 108.0(3) yes
Cu1 P2 C41 120.7(3) yes
C34 P2 C41 104.5(4) yes
C35 P2 C41 103.9(4) yes
F1 P3 F2 84.9(9) yes
F1 P3 F3 88.2(7) yes
F2 P3 F3 90.9(7) yes
F1 P3 F4 93.5(11) yes
F2 P3 F4 177.8(12) yes
F3 P3 F4 90.6(6) yes
F1 P3 F5 91.7(8) yes
F2 P3 F5 89.4(6) yes
F3 P3 F5 179.7(8) yes
F4 P3 F5 89.1(6) yes
F1 P3 F6 176.6(11) yes
F2 P3 F6 92.0(12) yes
F3 P3 F6 90.4(9) yes
F4 P3 F6 89.6(10) yes
F5 P3 F6 89.7(8) yes
C28 O1 C29 117.6(7) yes
Cu1 N1 C1 127.8(4) yes
Cu1 N1 C5 111.9(3) yes
C1 N1 C5 120.00(3) yes
Br1 C1 N1 116.1(5) yes
Br1 C1 C2 123.7(4) yes
N1 C1 C2 120.00(3) yes
C1 C2 C3 120.00(3) yes
C1 C2 H21 120.6 no
C3 C2 H21 119.4 no
C2 C3 C4 120.00(3) yes
C2 C3 H31 120.6 no
C4 C3 H31 119.4 no
C3 C4 C5 120.00(3) yes
C3 C4 H41 120.5 no
C5 C4 H41 119.5 no
N1 C5 C4 120.00(3) yes
N1 C5 C6 116.8(5) yes
C4 C5 C6 123.2(5) yes
Cu1 N2 C6 111.4(4) yes
Cu1 N2 C10 125.5(3) yes
C6 N2 C10 120.00(3) yes
C5 C6 N2 115.3(5) yes
C5 C6 C7 124.6(5) yes
N2 C6 C7 120.00(3) yes
C6 C7 C8 120.00(3) yes
C6 C7 H71 120.4 no
C8 C7 H71 119.6 no
C7 C8 C9 120.00(3) yes
C7 C8 H81 120.9 no
C9 C8 H81 119.1 no
C8 C9 C10 120.00(3) yes
C8 C9 H91 120.4 no
C10 C9 H91 119.6 no
N2 C10 C9 120.00(3) yes
N2 C10 H101 120.4 no
C9 C10 H101 119.6 no
P1 C11 C12 118.2(5) yes
P1 C11 C16 121.8(5) yes
C12 C11 C16 120.00(3) yes
C11 C12 C13 120.00(3) yes
C11 C12 H121 120.4 no
C13 C12 H121 119.6 no
C12 C13 C14 120.00(4) yes
C12 C13 H131 119.9 no
C14 C13 H131 120.1 no
C13 C14 C15 120.00(4) yes
C13 C14 H141 119.9 no
C15 C14 H141 120.1 no
C14 C15 C16 120.00(3) yes
C14 C15 H151 120.2 no
C16 C15 H151 119.8 no
C15 C16 C11 120.00(4) yes
C15 C16 H161 120.6 no
C11 C16 H161 119.4 no
P1 C17 C18 117.7(3) yes
P1 C17 C22 122.3(3) yes
C18 C17 C22 119.995 yes
C17 C18 C19 120.002 yes
C17 C18 H181 120.0 no
C19 C18 H181 120.0 no
C18 C19 C20 120.00(2) yes
C18 C19 H191 120.0 no
C20 C19 H191 120.0 no
C19 C20 C21 120.00(2) yes
C19 C20 H201 120.1 no
C21 C20 H201 119.9 no
C20 C21 C22 120.001 yes
C20 C21 H211 120.0 no
C22 C21 H211 119.9 no
C21 C22 C17 120.00(2) yes
C21 C22 H221 120.0 no
C17 C22 H221 120.0 no
P1 C23 C24 123.4(4) yes
P1 C23 C28 116.6(4) yes
C24 C23 C28 120.00(3) yes
C23 C24 C25 120.00(3) yes
C23 C24 H241 118.9 no
C25 C24 H241 121.0 no
C24 C25 C26 120.00(2) yes
C24 C25 H251 119.3 no
C26 C25 H251 120.7 no
C25 C26 C27 120.000(8) yes
C25 C26 H261 119.9 no
C27 C26 H261 120.1 no
C26 C27 C28 120.00(3) yes
C26 C27 H271 120.2 no
C28 C27 H271 119.8 no
C27 C28 C23 120.00(2) yes
C27 C28 O1 117.2(6) yes
C23 C28 O1 122.7(6) yes
O1 C29 C30 123.1(7) yes
O1 C29 C34 116.9(7) yes
C30 C29 C34 120.00(4) yes
C29 C30 C31 120.00(4) yes
C29 C30 H301 119.6 no
C31 C30 H301 120.4 no
C30 C31 C32 120.00(5) yes
C30 C31 H311 119.8 no
C32 C31 H311 120.1 no
C31 C32 C33 120.00(4) yes
C31 C32 H321 119.9 no
C33 C32 H321 120.1 no
C32 C33 C34 120.00(4) yes
C32 C33 H331 119.7 no
C34 C33 H331 120.3 no
P2 C34 C29 118.2(5) yes
P2 C34 C33 120.3(5) yes
C29 C34 C33 120.00(4) yes
P2 C35 C36 116.8(4) yes
P2 C35 C40 122.1(4) yes
C36 C35 C40 120.00(3) yes
C35 C36 C37 120.00(3) yes
C35 C36 H361 119.6 no
C37 C36 H361 120.4 no
C36 C37 C38 120.00(3) yes
C36 C37 H371 119.2 no
C38 C37 H371 120.8 no
C37 C38 C39 120.00(3) yes
C37 C38 H381 119.2 no
C39 C38 H381 120.8 no
C38 C39 C40 120.00(3) yes
C38 C39 H391 119.5 no
C40 C39 H391 120.5 no
C35 C40 C39 120.00(3) yes
C35 C40 H401 120.1 no
C39 C40 H401 119.9 no
P2 C41 C42 117.4(4) yes
P2 C41 C46 122.4(4) yes
C42 C41 C46 120.00(3) yes
C41 C42 C43 120.00(3) yes
C41 C42 H421 120.7 no
C43 C42 H421 119.3 no
C42 C43 C44 120.003(13) yes
C42 C43 H431 120.7 no
C44 C43 H431 119.3 no
C43 C44 C45 120.00(2) yes
C43 C44 H441 120.2 no
C45 C44 H441 119.8 no
C44 C45 C46 120.00(3) yes
C44 C45 H451 119.8 no
C46 C45 H451 120.2 no
C45 C46 C41 120.002(13) yes
C45 C46 H461 119.8 no
C41 C46 H461 120.2 no

loop_
_geom_bond_atom_site_label_1
_geom_bond_atom_site_label_2
_geom_bond_distance
_geom_bond_publ_flag
Cu1 P1 2.209(4) yes
Cu1 P2 2.246(3) yes
Cu1 N1 2.059(6) yes
Cu1 N2 2.057(5) yes
P1 C11 1.816(5) yes
P1 C17 1.829(4) yes
P1 C23 1.904(10) yes
P2 C34 1.846(7) yes
P2 C35 1.832(5) yes
P2 C41 1.832(12) yes
P3 F1 1.577(17) yes
P3 F2 1.549(12) yes
P3 F3 1.592(10) yes
P3 F4 1.532(13) yes
P3 F5 1.598(10) yes
P3 F6 1.557(18) yes
Br1 C1 1.830(5) yes
O1 C28 1.389(14) yes
O1 C29 1.383(10) yes
N1 C1 1.3902(4) yes
N1 C5 1.3902(5) yes
C1 C2 1.3902(7) yes
C2 C3 1.3902(5) yes
C2 H21 0.949 no
C3 C4 1.3902(4) yes
C3 H31 0.952 no
C4 C5 1.3902(7) yes
C4 H41 0.953 no
C5 C6 1.420(10) yes
N2 C6 1.3901(7) yes
N2 C10 1.3902(4) yes
C6 C7 1.3901(4) yes
C7 C8 1.3902(4) yes
C7 H71 0.938 no
C8 C9 1.3901(7) yes
C8 H81 0.950 no
C9 C10 1.3901(4) yes
C9 H91 0.962 no
C10 H101 0.962 no
C11 C12 1.3901(6) yes
C11 C16 1.3901(6) yes
C12 C13 1.3900(6) yes
C12 H121 0.957 no
C13 C14 1.3901(6) yes
C13 H131 0.955 no
C14 C15 1.3901(6) yes
C14 H141 0.947 no
C15 C16 1.3901(6) yes
C15 H151 0.943 no
C16 H161 0.946 no
C17 C18 1.3901(6) yes
C17 C22 1.39009(17) yes
C18 C19 1.39018(15) yes
C18 H181 0.949 no
C19 C20 1.39008(17) yes
C19 H191 0.949 no
C20 C21 1.3901(6) yes
C20 H201 0.950 no
C21 C22 1.39019(15) yes
C21 H211 0.951 no
C22 H221 0.951 no
C23 C24 1.3900(5) yes
C23 C28 1.39002(10) yes
C24 C25 1.3900(6) yes
C24 H241 0.950 no
C25 C26 1.39003(10) yes
C25 H251 0.941 no
C26 C27 1.3900(5) yes
C26 H261 0.941 no
C27 C28 1.3900(6) yes
C27 H271 0.950 no
C29 C30 1.3901(7) yes
C29 C34 1.3901(7) yes
C30 C31 1.3900(5) yes
C30 H301 0.946 no
C31 C32 1.3901(7) yes
C31 H311 0.948 no
C32 C33 1.3901(7) yes
C32 H321 0.951 no
C33 C34 1.3901(5) yes
C33 H331 0.954 no
C35 C36 1.3901(7) yes
C35 C40 1.3901(5) yes
C36 C37 1.3900(3) yes
C36 H361 0.957 no
C37 C38 1.3901(5) yes
C37 H371 0.954 no
C38 C39 1.3901(7) yes
C38 H381 0.947 no
C39 C40 1.3900(3) yes
C39 H391 0.943 no
C40 H401 0.946 no
C41 C42 1.3900(3) yes
C41 C46 1.39006(16) yes
C42 C43 1.3902(6) yes
C42 H421 0.947 no
C43 C44 1.39007(16) yes
C43 H431 0.955 no
C44 C45 1.3900(3) yes
C44 H441 0.959 no
C45 C46 1.3902(6) yes
C45 H451 0.953 no
C46 H461 0.945 no
